data_4125187
loop_
_publ_author_name
'Dickman, Matthew J.'
'Latturner, Susan E.'

_publ_section_title
;
 Metal nitrides grown from Ca/Li flux: Ca6Te3N2 and new nitridoferrate(I)
 Ca6(LixFe1-x)Te2N3.
;
_journal_name_full 'Journal of the American Chemical Society'
_journal_paper_doi 10.1021/jacs.6b06024
_journal_year 2016
_chemical_formula_sum 'Ca6 N2 Te3'
_chemical_formula_weight 651.30
_chemical_name_systematic
;
 ?
;
_space_group_crystal_system trigonal
_space_group_IT_number 167
_space_group_name_Hall '-R 3 2"c'
_space_group_name_H-M_alt 'R -3 c :H'
_symmetry_space_group_name_Hall '-R 3 2"c'
_symmetry_space_group_name_H-M 'R -3 c :H'
_audit_creation_method SHELXL-2014
_cell_angle_alpha 90
_cell_angle_beta 90
_cell_angle_gamma 120
_cell_formula_units_Z 6
_cell_length_a 12.000(3)
_cell_length_b 12.000(3)
_cell_length_c 13.147(4)
_cell_measurement_reflns_used 5928
_cell_measurement_temperature 200(2)
_cell_measurement_theta_max 28.493
_cell_measurement_theta_min 3.395
_cell_volume 1639.5(8)
_computing_structure_refinement 'SHELXL-2014 (Sheldrick, 2014)'
_diffrn_ambient_temperature 200(2)
_diffrn_measured_fraction_theta_full 1.000
_diffrn_measured_fraction_theta_max 0.985
_diffrn_measurement_device_type 'Bruker APEX-II CCD area-detector'
_diffrn_radiation_type MoK\a
_diffrn_radiation_wavelength 0.71073
_diffrn_reflns_av_R_equivalents 0.0351
_diffrn_reflns_av_unetI/netI 0.0140
_diffrn_reflns_Laue_measured_fraction_full 1.000
_diffrn_reflns_Laue_measured_fraction_max 0.985
_diffrn_reflns_limit_h_max 16
_diffrn_reflns_limit_h_min -15
_diffrn_reflns_limit_k_max 15
_diffrn_reflns_limit_k_min -16
_diffrn_reflns_limit_l_max 17
_diffrn_reflns_limit_l_min -17
_diffrn_reflns_number 5928
_diffrn_reflns_point_group_measured_fraction_full 1.000
_diffrn_reflns_point_group_measured_fraction_max 0.985
_diffrn_reflns_theta_full 25.242
_diffrn_reflns_theta_max 28.493
_diffrn_reflns_theta_min 3.395
_exptl_absorpt_coefficient_mu 10.708
_exptl_crystal_colour green
_exptl_crystal_density_diffrn 3.958
_exptl_crystal_description Chunks
_exptl_crystal_F_000 1740
_exptl_crystal_size_max 0.05
_exptl_crystal_size_mid 0.03
_exptl_crystal_size_min 0.02
_refine_diff_density_max 0.412
_refine_diff_density_min -0.363
_refine_diff_density_rms 0.109
_refine_ls_extinction_coef 0.00017(3)
_refine_ls_extinction_expression Fc^*^=kFc[1+0.001xFc^2^\l^3^/sin(2\q)]^-1/4^
_refine_ls_extinction_method SHELXL
_refine_ls_goodness_of_fit_ref 1.091
_refine_ls_hydrogen_treatment undef
_refine_ls_matrix_type full
_refine_ls_number_parameters 20
_refine_ls_number_reflns 456
_refine_ls_number_restraints 0
_refine_ls_restrained_S_all 1.091
_refine_ls_R_factor_all 0.0120
_refine_ls_R_factor_gt 0.0111
_refine_ls_shift/su_max 0.001
_refine_ls_shift/su_mean 0.000
_refine_ls_structure_factor_coef Fsqd
_refine_ls_weighting_details 'w=1/[\s^2^(Fo^2^)+(0.0114P)^2^+2.5572P] where P=(Fo^2^+2Fc^2^)/3'
_refine_ls_weighting_scheme calc
_refine_ls_wR_factor_gt 0.0246
_refine_ls_wR_factor_ref 0.0249
_reflns_Friedel_coverage 0.000
_reflns_number_gt 438
_reflns_number_total 456
_reflns_threshold_expression 'I > 2\s(I)'
_cod_data_source_file ja6b06024_si_002.cif
_cod_data_source_block MD13E2collect_0m
_cod_depositor_comments
;

2021-10-24
Space group name changed to comply with IUCR recomendations
                 miguel
;
_cod_original_cell_volume 1639.5(10)
_cod_database_code 4125187
_shelx_space_group_comment
;
The symmetry employed for this shelxl refinement is uniquely defined
by the following loop, which should always be used as a source of
symmetry information in preference to the above space-group names.
They are only intended as comments.
;
_shelxl_version_number 2014-3

loop_
_space_group_symop_operation_xyz
'x, y, z'
'-y, x-y, z'
'-x+y, -x, z'
'y, x, -z+1/2'
'-x, -x+y, -z+1/2'
'x-y, -y, -z+1/2'
'x+2/3, y+1/3, z+1/3'
'-y+2/3, x-y+1/3, z+1/3'
'-x+y+2/3, -x+1/3, z+1/3'
'y+2/3, x+1/3, -z+5/6'
'-x+2/3, -x+y+1/3, -z+5/6'
'x-y+2/3, -y+1/3, -z+5/6'
'x+1/3, y+2/3, z+2/3'
'-y+1/3, x-y+2/3, z+2/3'
'-x+y+1/3, -x+2/3, z+2/3'
'y+1/3, x+2/3, -z+7/6'
'-x+1/3, -x+y+2/3, -z+7/6'
'x-y+1/3, -y+2/3, -z+7/6'
'-x, -y, -z'
'y, -x+y, -z'
'x-y, x, -z'
'-y, -x, z-1/2'
'x, x-y, z-1/2'
'-x+y, y, z-1/2'
'-x+2/3, -y+1/3, -z+1/3'
'y+2/3, -x+y+1/3, -z+1/3'
'x-y+2/3, x+1/3, -z+1/3'
'-y+2/3, -x+1/3, z-1/6'
'x+2/3, x-y+1/3, z-1/6'
'-x+y+2/3, y+1/3, z-1/6'
'-x+1/3, -y+2/3, -z+2/3'
'y+1/3, -x+y+2/3, -z+2/3'
'x-y+1/3, x+2/3, -z+2/3'
'-y+1/3, -x+2/3, z+1/6'
'x+1/3, x-y+2/3, z+1/6'
'-x+y+1/3, y+2/3, z+1/6'

loop_
_atom_site_label
_atom_site_type_symbol
_atom_site_fract_x
_atom_site_fract_y
_atom_site_fract_z
_atom_site_U_iso_or_equiv
_atom_site_adp_type
_atom_site_occupancy
_atom_site_site_symmetry_order
_atom_site_calc_flag
_atom_site_refinement_flags_posn
_atom_site_refinement_flags_adp
_atom_site_refinement_flags_occupancy
Te1 Te 0.29359(2) 0.3333 0.0833 0.00679(8) Uani 1 2 d S T P
N1 N 0.0000 0.0000 0.0000 0.0071(8) Uani 1 6 d S T P
N2 N 0.0000 0.0000 0.2500 0.0076(8) Uani 1 6 d S T P
Ca4 Ca 0.15993(4) 0.02152(4) 0.11846(3) 0.00793(10) Uani 1 1 d . . .

loop_
_atom_site_aniso_label
_atom_site_aniso_U_11
_atom_site_aniso_U_22
_atom_site_aniso_U_33
_atom_site_aniso_U_23
_atom_site_aniso_U_13
_atom_site_aniso_U_12
Te1 0.00586(9) 0.00614(10) 0.00847(11) -0.00097(6) -0.00048(3) 0.00307(5)
N1 0.0066(11) 0.0066(11) 0.0082(19) 0.000 0.000 0.0033(5)
N2 0.0081(11) 0.0081(11) 0.0065(19) 0.000 0.000 0.0041(6)
Ca4 0.00669(19) 0.00922(19) 0.0083(2) 0.00022(14) -0.00078(14) 0.00425(15)

loop_
_atom_type_symbol
_atom_type_description
_atom_type_scat_dispersion_real
_atom_type_scat_dispersion_imag
_atom_type_scat_source
Ca Ca 0.2262 0.3064 'International Tables Vol C Tables 4.2.6.8 and 6.1.1.4'
N N 0.0061 0.0033 'International Tables Vol C Tables 4.2.6.8 and 6.1.1.4'
Te Te -0.5308 1.6751 'International Tables Vol C Tables 4.2.6.8 and 6.1.1.4'

loop_
_geom_angle_atom_site_label_1
_geom_angle_atom_site_label_2
_geom_angle_atom_site_label_3
_geom_angle
_geom_angle_site_symmetry_1
_geom_angle_site_symmetry_3
Ca4 Te1 Ca4 65.97(2) 30 25
Ca4 Te1 Ca4 94.396(10) 30 .
Ca4 Te1 Ca4 77.700(11) 25 .
Ca4 Te1 Ca4 77.698(11) 30 18_554
Ca4 Te1 Ca4 94.394(10) 25 18_554
Ca4 Te1 Ca4 170.672(14) . 18_554
Ca4 Te1 Ca4 127.072(10) 30 34
Ca4 Te1 Ca4 79.25(2) 25 34
Ca4 Te1 Ca4 116.394(18) . 34
Ca4 Te1 Ca4 66.160(18) 18_554 34
Ca4 Te1 Ca4 79.256(19) 30 21
Ca4 Te1 Ca4 127.074(10) 25 21
Ca4 Te1 Ca4 66.160(18) . 21
Ca4 Te1 Ca4 116.395(17) 18_554 21
Ca4 Te1 Ca4 151.259(16) 34 21
Ca4 Te1 Ca4 122.639(9) 30 17_554
Ca4 Te1 Ca4 140.674(11) 25 17_554
Ca4 Te1 Ca4 133.000(5) . 17_554
Ca4 Te1 Ca4 56.308(13) 18_554 17_554
Ca4 Te1 Ca4 65.562(18) 34 17_554
Ca4 Te1 Ca4 91.446(12) 21 17_554
Ca4 Te1 Ca4 140.674(11) 30 2
Ca4 Te1 Ca4 122.640(9) 25 2
Ca4 Te1 Ca4 56.307(13) . 2
Ca4 Te1 Ca4 133.001(5) 18_554 2
Ca4 Te1 Ca4 91.447(12) 34 2
Ca4 Te1 Ca4 65.561(18) 21 2
Ca4 Te1 Ca4 77.004(14) 17_554 2
Ca4 N1 Ca4 180.0 . 19
Ca4 N1 Ca4 98.08(2) . 20
Ca4 N1 Ca4 81.92(2) 19 20
Ca4 N1 Ca4 81.92(2) . 2
Ca4 N1 Ca4 98.08(2) 19 2
Ca4 N1 Ca4 180.00(2) 20 2
Ca4 N1 Ca4 98.08(2) . 21
Ca4 N1 Ca4 81.92(2) 19 21
Ca4 N1 Ca4 81.92(2) 20 21
Ca4 N1 Ca4 98.08(2) 2 21
Ca4 N1 Ca4 81.92(2) . 3
Ca4 N1 Ca4 98.08(2) 19 3
Ca4 N1 Ca4 98.08(2) 20 3
Ca4 N1 Ca4 81.92(2) 2 3
Ca4 N1 Ca4 180.00(4) 21 3
Ca4 N2 Ca4 77.39(2) . 3
Ca4 N2 Ca4 128.34(2) . 4
Ca4 N2 Ca4 147.403(19) 3 4
Ca4 N2 Ca4 88.50(3) . 6
Ca4 N2 Ca4 128.34(2) 3 6
Ca4 N2 Ca4 77.39(2) 4 6
Ca4 N2 Ca4 77.39(2) . 2
Ca4 N2 Ca4 77.39(2) 3 2
Ca4 N2 Ca4 88.50(3) 4 2
Ca4 N2 Ca4 147.403(19) 6 2
Ca4 N2 Ca4 147.403(19) . 5
Ca4 N2 Ca4 88.50(3) 3 5
Ca4 N2 Ca4 77.39(2) 4 5
Ca4 N2 Ca4 77.39(2) 6 5
Ca4 N2 Ca4 128.34(2) 2 5
N1 Ca4 N2 84.59(3) . .
N1 Ca4 Ca4 49.040(11) . 2
N2 Ca4 Ca4 51.306(11) . 2
N1 Ca4 Ca4 49.040(11) . 3
N2 Ca4 Ca4 51.306(11) . 3
Ca4 Ca4 Ca4 60.0 2 3
N1 Ca4 Te1 167.501(16) . 25
N2 Ca4 Te1 102.77(2) . 25
Ca4 Ca4 Te1 143.131(14) 2 25
Ca4 Ca4 Te1 128.807(16) 3 25
N1 Ca4 Te1 86.540(12) . .
N2 Ca4 Te1 97.320(12) . .
Ca4 Ca4 Te1 62.709(14) 2 .
Ca4 Ca4 Te1 122.052(14) 3 .
Te1 Ca4 Te1 102.300(11) 25 .
N1 Ca4 Te1 85.93(2) . 20
N2 Ca4 Te1 170.471(15) . 20
Ca4 Ca4 Te1 121.763(13) 2 20
Ca4 Ca4 Te1 120.618(13) 3 20
Te1 Ca4 Te1 86.39(2) 25 20
Te1 Ca4 Te1 83.067(10) . 20
N1 Ca4 Te1 85.319(12) . 3
N2 Ca4 Te1 95.979(12) . 3
Ca4 Ca4 Te1 120.348(14) 2 3
Ca4 Ca4 Te1 60.983(14) 3 3
Te1 Ca4 Te1 83.886(10) 25 3
Te1 Ca4 Te1 163.669(15) . 3
Te1 Ca4 Te1 82.254(10) 20 3
N1 Ca4 Ca4 129.499(16) . 6
N2 Ca4 Ca4 45.752(14) . 6
Ca4 Ca4 Ca4 92.860(4) 2 6
Ca4 Ca4 Ca4 85.561(9) 3 6
Te1 Ca4 Ca4 57.017(12) 25 6
Te1 Ca4 Ca4 105.429(16) . 6
Te1 Ca4 Ca4 143.325(13) 20 6
Te1 Ca4 Ca4 90.651(15) 3 6
N1 Ca4 Ca4 40.960(11) . 21
N2 Ca4 Ca4 114.705(19) . 21
Ca4 Ca4 Ca4 64.276(11) 2 21
Ca4 Ca4 Ca4 90.0 3 21
Te1 Ca4 Ca4 138.487(14) 25 21
Te1 Ca4 Ca4 57.276(8) . 21
Te1 Ca4 Ca4 57.58(2) 20 21
Te1 Ca4 Ca4 108.240(17) 3 21
Ca4 Ca4 Ca4 155.431(14) 6 21
N1 Ca4 Ca4 40.960(11) . 20
N2 Ca4 Ca4 114.704(19) . 20
Ca4 Ca4 Ca4 90.0 2 20
Ca4 Ca4 Ca4 64.276(11) 3 20
Te1 Ca4 Ca4 126.753(15) 25 20
Te1 Ca4 Ca4 108.547(17) . 20
Te1 Ca4 Ca4 56.56(2) 20 20
Te1 Ca4 Ca4 56.862(8) 3 20
Ca4 Ca4 Ca4 143.032(19) 6 20
Ca4 Ca4 Ca4 51.45(2) 21 20
N1 Ca4 Ca4 136.029(19) . 25
N2 Ca4 Ca4 106.07(2) . 25
Ca4 Ca4 Ca4 105.05(2) 2 25
Ca4 Ca4 Ca4 157.141(16) 3 25
Te1 Ca4 Ca4 52.038(9) 25 25
Te1 Ca4 Ca4 50.262(10) . 25
Te1 Ca4 Ca4 81.554(19) 20 25
Te1 Ca4 Ca4 133.674(16) 3 25
Ca4 Ca4 Ca4 77.655(16) 6 25
Ca4 Ca4 Ca4 98.809(17) 21 25
Ca4 Ca4 Ca4 136.688(19) 20 25

loop_
_geom_bond_atom_site_label_1
_geom_bond_atom_site_label_2
_geom_bond_distance
_geom_bond_site_symmetry_2
Te1 Ca4 3.2031(8) 30
Te1 Ca4 3.2031(7) 25
Te1 Ca4 3.2840(9) .
Te1 Ca4 3.2840(9) 18_554
Te1 Ca4 3.3107(8) 34
Te1 Ca4 3.3107(8) 21
Te1 Ca4 3.3373(9) 17_554
Te1 Ca4 3.3374(9) 2
N1 Ca4 2.3833(6) .
N1 Ca4 2.3833(6) 19
N1 Ca4 2.3833(6) 20
N1 Ca4 2.3833(6) 2
N1 Ca4 2.3833(6) 21
N1 Ca4 2.3833(6) 3
N2 Ca4 2.4990(6) .
N2 Ca4 2.4990(6) 3
N2 Ca4 2.4990(6) 4
N2 Ca4 2.4990(6) 6
N2 Ca4 2.4990(6) 2
N2 Ca4 2.4990(6) 5
Ca4 Ca4 3.1246(10) 2
Ca4 Ca4 3.1246(10) 3
Ca4 Te1 3.2031(8) 25
Ca4 Te1 3.3108(8) 20
Ca4 Te1 3.3374(9) 3
Ca4 Ca4 3.4875(13) 6
Ca4 Ca4 3.5995(11) 21
Ca4 Ca4 3.5995(11) 20
Ca4 Ca4 4.0698(12) 25
